data_7241100
loop_
_publ_author_name
'Alvarez-Lorenzo, Carmen'
'Castineiras, Alfonso'
'Frontera, Antonio'
'Garcia-Santos, Isabel'
'Gonz\'alez-P\'erez, Josefa Maria'
'Niclos-Gutierrez, Juan'
'Rodr\'iguez-Gonz\'alez, Iria'
'Vilchez, Esther'
'Zar\;eba, Jan Kazimierz'

_publ_section_title
;
 Recurrent motifs in pharmaceutical cocrystals involving Glycolic acid:
 X-ray characterization, Hirshfeld surface analysis and DFT calculations
;
_journal_name_full CrystEngComm
_journal_paper_doi 10.1039/D0CE01064B
_journal_year 2020
_chemical_formula_moiety 'C7 H8 N4 O2, C H3 N O'
_chemical_formula_sum 'C8 H11 N5 O3'
_chemical_formula_weight 225.22
_space_group_crystal_system triclinic
_space_group_IT_number 2
_space_group_name_Hall '-P 1'
_space_group_name_H-M_alt 'P -1'
_atom_sites_solution_hydrogens difmap
_atom_sites_solution_primary direct
_atom_sites_solution_secondary difmap
_audit_creation_method SHELXL-2013
_audit_update_record
;
2014-07-01 deposited with the CCDC.	2020-08-21 downloaded from the CCDC.
;
_cell_angle_alpha 73.191(3)
_cell_angle_beta 62.990(3)
_cell_angle_gamma 63.742(3)
_cell_formula_units_Z 2
_cell_length_a 8.2970(4)
_cell_length_b 8.4259(4)
_cell_length_c 8.6973(4)
_cell_measurement_reflns_used 1674
_cell_measurement_temperature 100(2)
_cell_measurement_theta_max 23.57
_cell_measurement_theta_min 2.645
_cell_volume 482.84(4)
_computing_cell_refinement 'APEX2 Software (Bruker, 2014)'
_computing_data_collection 'APEX2 Software (Bruker, 2014)'
_computing_data_reduction 'APEX2 Software (Bruker, 2014)'
_computing_molecular_graphics 'PLATON (Spek, 2009)'
_computing_publication_material 'SHELXL-2013 (Sheldrick, 2013)'
_computing_structure_refinement 'SHELXL-2013 (Sheldrick, 2013)'
_computing_structure_solution 'SHELXS-2013 (Sheldrick, 2013)'
_diffrn_ambient_temperature 100(2)
_diffrn_measured_fraction_theta_full 0.996
_diffrn_measured_fraction_theta_max 0.997
_diffrn_measurement_device_type 'Bruker Kappa APEXII CCD'
_diffrn_measurement_method 'omega and phi scans'
_diffrn_radiation_type MoK\a
_diffrn_radiation_wavelength 0.71073
_diffrn_reflns_av_R_equivalents 0.0557
_diffrn_reflns_av_unetI/netI 0.1367
_diffrn_reflns_Laue_measured_fraction_full 0.996
_diffrn_reflns_Laue_measured_fraction_max 0.997
_diffrn_reflns_limit_h_max 10
_diffrn_reflns_limit_h_min -10
_diffrn_reflns_limit_k_max 10
_diffrn_reflns_limit_k_min -10
_diffrn_reflns_limit_l_max 10
_diffrn_reflns_limit_l_min -10
_diffrn_reflns_number 16916
_diffrn_reflns_point_group_measured_fraction_full 0.996
_diffrn_reflns_point_group_measured_fraction_max 0.997
_diffrn_reflns_theta_full 25.242
_diffrn_reflns_theta_max 26.408
_diffrn_reflns_theta_min 2.645
_diffrn_source 'fine-focus sealed tube'
_exptl_absorpt_coefficient_mu 0.122
_exptl_absorpt_correction_T_max 0.9925
_exptl_absorpt_correction_T_min 0.7808
_exptl_absorpt_correction_type multi-scan
_exptl_absorpt_process_details SADABS
_exptl_crystal_colour Colourless
_exptl_crystal_density_diffrn 1.549
_exptl_crystal_description prism
_exptl_crystal_F_000 236
_exptl_crystal_size_max 0.100
_exptl_crystal_size_mid 0.060
_exptl_crystal_size_min 0.040
_refine_diff_density_max 0.634
_refine_diff_density_min -0.516
_refine_diff_density_rms 0.173
_refine_ls_extinction_coef 0.07(2)
_refine_ls_extinction_expression Fc^*^=kFc[1+0.001xFc^2^\l^3^/sin(2\q)]^-1/4^
_refine_ls_extinction_method SHELXL
_refine_ls_goodness_of_fit_ref 1.015
_refine_ls_hydrogen_treatment mixed
_refine_ls_matrix_type full
_refine_ls_number_parameters 155
_refine_ls_number_reflns 9155
_refine_ls_number_restraints 0
_refine_ls_restrained_S_all 1.015
_refine_ls_R_factor_all 0.1433
_refine_ls_R_factor_gt 0.0773
_refine_ls_shift/su_max 0.000
_refine_ls_shift/su_mean 0.000
_refine_ls_structure_factor_coef Fsqd
_refine_ls_weighting_details 'w=1/[\s^2^(Fo^2^)+(0.0852P)^2^] where P=(Fo^2^+2Fc^2^)/3'
_refine_ls_weighting_scheme calc
_refine_ls_wR_factor_gt 0.1602
_refine_ls_wR_factor_ref 0.1931
_reflns_Friedel_coverage 0.000
_reflns_number_gt 5530
_reflns_number_total 9155
_reflns_threshold_expression 'I > 2\s(I)'
_cod_data_source_file d0ce01064b2.cif
_cod_data_source_block 14evi04
_cod_database_code 7241100
_shelx_space_group_comment
;
The symmetry employed for this shelxl refinement is uniquely defined
by the following loop, which should always be used as a source of
symmetry information in preference to the above space-group names.
They are only intended as comments.
;
_shelx_estimated_absorpt_t_min 0.988
_shelx_estimated_absorpt_t_max 0.995

loop_
_space_group_symop_operation_xyz
'x, y, z'
'-x, -y, -z'

loop_
_atom_site_label
_atom_site_type_symbol
_atom_site_fract_x
_atom_site_fract_y
_atom_site_fract_z
_atom_site_U_iso_or_equiv
_atom_site_adp_type
_atom_site_occupancy
_atom_site_site_symmetry_order
_atom_site_calc_flag
_atom_site_refinement_flags_posn
_atom_site_refinement_flags_adp
_atom_site_refinement_flags_occupancy
_atom_site_disorder_assembly
_atom_site_disorder_group
O2 O 0.7574(6) 0.5008(5) 0.4815(5) 0.0177(10) Uani 1 1 d . . . . .
O6 O 1.1803(5) 0.0396(5) 0.1504(5) 0.0174(10) Uani 1 1 d . . . . .
N1 N 0.9655(6) 0.2735(6) 0.3138(6) 0.0104(11) Uani 1 1 d . . . . .
N3 N 0.7286(6) 0.5213(6) 0.2275(6) 0.0113(11) Uani 1 1 d . . . . .
N7 N 0.9796(7) 0.2509(6) -0.1087(6) 0.0102(12) Uani 1 1 d . . . . .
H7 H 1.073(7) 0.163(7) -0.174(6) 0.012 Uiso 1 1 d . U . . .
N9 N 0.7361(7) 0.5135(6) -0.0540(6) 0.0120(11) Uani 1 1 d . . . . .
C1 C 1.0576(8) 0.1942(7) 0.4427(7) 0.0171(14) Uani 1 1 d . . . . .
H1A H 1.0998 0.2795 0.4560 0.026 Uiso 1 1 d R U . . .
H1B H 1.1705 0.0864 0.4020 0.026 Uiso 1 1 d R U . . .
H1C H 0.9647 0.1634 0.5548 0.026 Uiso 1 1 d R U . . .
C2 C 0.8125(8) 0.4373(7) 0.3471(7) 0.0114(13) Uani 1 1 d . . . . .
C3 C 0.5693(8) 0.6966(7) 0.2532(7) 0.0193(15) Uani 1 1 d . . . . .
H3A H 0.4461 0.6832 0.2855 0.029 Uiso 1 1 d R U . . .
H3B H 0.5943 0.7767 0.1453 0.029 Uiso 1 1 d R U . . .
H3C H 0.5620 0.7464 0.3460 0.029 Uiso 1 1 d R U . . .
C4 C 0.7984(7) 0.4459(7) 0.0798(7) 0.0098(13) Uani 1 1 d . . . . .
C5 C 0.9494(8) 0.2839(7) 0.0485(7) 0.0097(13) Uani 1 1 d . . . . .
C6 C 1.0447(8) 0.1841(8) 0.1679(7) 0.0130(13) Uani 1 1 d . . . . .
C8 C 0.8493(8) 0.3909(7) -0.1652(7) 0.0123(14) Uani 1 1 d . . . . .
H8 H 0.8393 0.4008 -0.2724 0.015 Uiso 1 1 d R U . . .
O10 O 0.7266(6) 0.0039(5) 0.3202(5) 0.0193(11) Uani 1 1 d . . . . .
N10 N 0.5677(7) 0.1655(7) 0.1395(6) 0.0152(12) Uani 1 1 d . . . . .
H10A H 0.659(7) 0.090(7) 0.043(7) 0.018 Uiso 1 1 d . U . . .
H10B H 0.469(8) 0.260(7) 0.117(7) 0.018 Uiso 1 1 d . U . . .
C10 C 0.5935(8) 0.1283(8) 0.2856(8) 0.0172(15) Uani 1 1 d . . . . .
H10 H 0.4996 0.2040 0.3738 0.021 Uiso 1 1 d R U . . .

loop_
_atom_site_aniso_label
_atom_site_aniso_U_11
_atom_site_aniso_U_22
_atom_site_aniso_U_33
_atom_site_aniso_U_23
_atom_site_aniso_U_13
_atom_site_aniso_U_12
O2 0.021(2) 0.015(2) 0.013(2) -0.0050(18) -0.0073(19) -0.0001(19)
O6 0.016(2) 0.013(2) 0.018(2) -0.0061(18) -0.0098(18) 0.0050(19)
N1 0.013(3) 0.009(3) 0.013(3) -0.001(2) -0.010(2) -0.001(2)
N3 0.010(3) 0.007(3) 0.009(3) -0.004(2) -0.002(2) 0.004(2)
N7 0.010(3) 0.006(3) 0.008(3) -0.004(2) -0.004(2) 0.005(2)
N9 0.015(3) 0.009(3) 0.010(3) -0.002(2) -0.006(2) -0.001(2)
C1 0.019(4) 0.019(4) 0.013(3) -0.003(3) -0.009(3) -0.002(3)
C2 0.014(3) 0.011(3) 0.007(3) -0.002(3) 0.000(3) -0.006(3)
C3 0.020(3) 0.011(3) 0.020(4) -0.005(3) -0.008(3) 0.002(3)
C4 0.008(3) 0.012(3) 0.010(3) -0.004(3) -0.002(2) -0.004(3)
C5 0.011(3) 0.014(3) 0.006(3) -0.003(2) -0.005(2) -0.002(3)
C6 0.012(3) 0.011(3) 0.015(3) -0.001(3) -0.008(3) -0.001(3)
C8 0.015(3) 0.017(4) 0.007(3) -0.003(3) -0.004(3) -0.007(3)
O10 0.016(2) 0.017(3) 0.022(3) -0.0034(19) -0.013(2) 0.0045(19)
N10 0.014(3) 0.020(3) 0.009(3) -0.008(2) -0.005(2) 0.000(2)
C10 0.014(4) 0.019(4) 0.017(4) -0.010(3) -0.001(3) -0.005(3)

loop_
_atom_type_symbol
_atom_type_description
_atom_type_scat_dispersion_real
_atom_type_scat_dispersion_imag
_atom_type_scat_source
C C 0.0033 0.0016 'International Tables Vol C Tables 4.2.6.8 and 6.1.1.4'
H H 0.0000 0.0000 'International Tables Vol C Tables 4.2.6.8 and 6.1.1.4'
N N 0.0061 0.0033 'International Tables Vol C Tables 4.2.6.8 and 6.1.1.4'
O O 0.0106 0.0060 'International Tables Vol C Tables 4.2.6.8 and 6.1.1.4'

loop_
_geom_angle_atom_site_label_1
_geom_angle_atom_site_label_2
_geom_angle_atom_site_label_3
_geom_angle
_geom_angle_site_symmetry_1
_geom_angle_site_symmetry_3
_geom_angle_publ_flag
C2 N1 C6 126.7(5) . . ?
C2 N1 C1 115.3(4) . . ?
C6 N1 C1 117.9(4) . . ?
C4 N3 C2 119.6(5) . . ?
C4 N3 C3 119.9(4) . . ?
C2 N3 C3 120.4(5) . . ?
C8 N7 C5 106.6(5) . . ?
C8 N7 H7 123(3) . . ?
C5 N7 H7 130(3) . . ?
C8 N9 C4 104.1(5) . . ?
N1 C1 H1A 109.6 . . ?
N1 C1 H1B 108.9 . . ?
H1A C1 H1B 109.5 . . ?
N1 C1 H1C 109.9 . . ?
H1A C1 H1C 109.5 . . ?
H1B C1 H1C 109.5 . . ?
O2 C2 N3 122.4(5) . . ?
O2 C2 N1 119.8(5) . . ?
N3 C2 N1 117.8(5) . . ?
N3 C3 H3A 109.7 . . ?
N3 C3 H3B 109.5 . . ?
H3A C3 H3B 109.5 . . ?
N3 C3 H3C 109.3 . . ?
H3A C3 H3C 109.5 . . ?
H3B C3 H3C 109.5 . . ?
N9 C4 N3 127.2(5) . . ?
N9 C4 C5 110.8(5) . . ?
N3 C4 C5 122.0(5) . . ?
N7 C5 C4 105.8(5) . . ?
N7 C5 C6 131.7(5) . . ?
C4 C5 C6 122.5(5) . . ?
O6 C6 N1 121.8(5) . . ?
O6 C6 C5 126.8(5) . . ?
N1 C6 C5 111.4(5) . . ?
N9 C8 N7 112.6(5) . . ?
N9 C8 H8 123.7 . . ?
N7 C8 H8 123.6 . . ?
C10 N10 H10A 121(3) . . ?
C10 N10 H10B 124(3) . . ?
H10A N10 H10B 115(5) . . ?
O10 C10 N10 126.2(6) . . ?
O10 C10 H10 116.7 . . ?
N10 C10 H10 117.1 . . ?

loop_
_geom_bond_atom_site_label_1
_geom_bond_atom_site_label_2
_geom_bond_distance
_geom_bond_site_symmetry_2
_geom_bond_publ_flag
O2 C2 1.233(6) . ?
O6 C6 1.229(6) . ?
N1 C2 1.395(7) . ?
N1 C6 1.402(7) . ?
N1 C1 1.477(7) . ?
N3 C4 1.364(6) . ?
N3 C2 1.365(7) . ?
N3 C3 1.474(6) . ?
N7 C8 1.349(7) . ?
N7 C5 1.363(6) . ?
N7 H7 0.90(5) . ?
N9 C8 1.334(7) . ?
N9 C4 1.360(6) . ?
C1 H1A 0.9800 . ?
C1 H1B 0.9800 . ?
C1 H1C 0.9800 . ?
C3 H3A 0.9800 . ?
C3 H3B 0.9800 . ?
C3 H3C 0.9800 . ?
C4 C5 1.377(7) . ?
C5 C6 1.436(7) . ?
C8 H8 0.9500 . ?
O10 C10 1.227(7) . ?
N10 C10 1.310(7) . ?
N10 H10A 0.99(5) . ?
N10 H10B 0.91(5) . ?
C10 H10 0.9500 . ?

loop_
_geom_hbond_atom_site_label_D
_geom_hbond_atom_site_label_H
_geom_hbond_atom_site_label_A
_geom_hbond_distance_DH
_geom_hbond_distance_HA
_geom_hbond_distance_DA
_geom_hbond_angle_DHA
_geom_hbond_site_symmetry_A
N7 H7 O10 0.90(5) 1.84(5) 2.741(6) 175(5) 2_755
N10 H10A O6 0.99(5) 1.88(5) 2.872(6) 176(4) 2_755
N10 H10B N9 0.91(5) 2.05(5) 2.954(7) 175(5) 2_665
C3 H3A O2 0.98 2.60 3.395(7) 138.5 2_666
C8 H8 O2 0.95 2.35 3.277(7) 164.9 1_554
C10 H10 O2 0.95 2.65 3.550(7) 159.2 2_666

loop_
_geom_torsion_atom_site_label_1
_geom_torsion_atom_site_label_2
_geom_torsion_atom_site_label_3
_geom_torsion_atom_site_label_4
_geom_torsion
_geom_torsion_site_symmetry_1
_geom_torsion_site_symmetry_2
_geom_torsion_site_symmetry_3
_geom_torsion_site_symmetry_4
_geom_torsion_publ_flag
C4 N3 C2 O2 178.8(5) . . . . ?
C3 N3 C2 O2 1.6(8) . . . . ?
C4 N3 C2 N1 -1.4(7) . . . . ?
C3 N3 C2 N1 -178.6(4) . . . . ?
C6 N1 C2 O2 -180.0(5) . . . . ?
C1 N1 C2 O2 -3.5(7) . . . . ?
C6 N1 C2 N3 0.2(7) . . . . ?
C1 N1 C2 N3 176.6(4) . . . . ?
C8 N9 C4 N3 -179.9(5) . . . . ?
C8 N9 C4 C5 0.4(5) . . . . ?
C2 N3 C4 N9 -178.0(5) . . . . ?
C3 N3 C4 N9 -0.8(8) . . . . ?
C2 N3 C4 C5 1.6(7) . . . . ?
C3 N3 C4 C5 178.8(5) . . . . ?
C8 N7 C5 C4 0.2(6) . . . . ?
C8 N7 C5 C6 -179.2(5) . . . . ?
N9 C4 C5 N7 -0.4(6) . . . . ?
N3 C4 C5 N7 180.0(5) . . . . ?
N9 C4 C5 C6 179.1(5) . . . . ?
N3 C4 C5 C6 -0.6(8) . . . . ?
C2 N1 C6 O6 180.0(5) . . . . ?
C1 N1 C6 O6 3.6(7) . . . . ?
C2 N1 C6 C5 0.8(7) . . . . ?
C1 N1 C6 C5 -175.6(5) . . . . ?
N7 C5 C6 O6 -0.4(10) . . . . ?
C4 C5 C6 O6 -179.7(5) . . . . ?
N7 C5 C6 N1 178.7(5) . . . . ?
C4 C5 C6 N1 -0.6(7) . . . . ?
C4 N9 C8 N7 -0.3(6) . . . . ?
C5 N7 C8 N9 0.1(6) . . . . ?
